data_1576375
loop_
_publ_author_name
'Wieprecht, Nele'
'Krummenacher, Ivo'
'W\"ust, Leonie'
'Michel, Maximilian'
'Neder, Marco'
'H\"afner, Andreas'
'Karg, Jordan'
'Braunschweig, Holger'

_publ_section_title
;
 Boraindenes as versatile precursors to benzannulated boron heterocycles
;
_journal_name_full 'Chemical Science'
_journal_paper_doi 10.1039/D5SC08526H
_journal_year 2025
_chemical_formula_moiety 'C26 H19 B O'
_chemical_formula_sum 'C26 H19 B O'
_chemical_formula_weight 358.22
_space_group_crystal_system monoclinic
_space_group_IT_number 14
_space_group_name_Hall '-P 2yn'
_space_group_name_H-M_alt 'P 1 21/n 1'
_atom_sites_solution_hydrogens geom
_atom_sites_solution_primary dual
_atom_sites_solution_secondary difmap
_audit_creation_date 2023-07-03
_audit_creation_method 'CIF-fill 1.4k (K.Radacki, 2005-23)'
_audit_update_record
;
2025-11-03 deposited with the CCDC.	2025-12-01 downloaded from the CCDC.
;
_cell_angle_alpha 90
_cell_angle_beta 90.730(2)
_cell_angle_gamma 90
_cell_formula_units_Z 4
_cell_length_a 13.2253(3)
_cell_length_b 9.1892(3)
_cell_length_c 15.5388(4)
_cell_measurement_reflns_used 7409
_cell_measurement_temperature 100(2)
_cell_measurement_theta_max 73.9180
_cell_measurement_theta_min 4.3430
_cell_volume 1888.28(9)
_computing_cell_refinement 'CrysAlisPro 1.171.43.63a (Rigaku OD, 2023)'
_computing_data_collection
;
 CrysAlisPro system (CCD 42.94a 64-bit (release 21-06-2023))
;
_computing_data_reduction 'CrysAlisPro 1.171.43.63a (Rigaku OD, 2023)'
_computing_molecular_graphics 'ShelXLe (Huebschle et all, 2011)'
_computing_publication_material 'SHELXL-2018/3 (Sheldrick, 2018)'
_computing_structure_refinement 'SHELXL-2018/3 (Sheldrick, 2018)'
_computing_structure_solution 'SHELXT 2014/5 (Sheldrick, 2014)''
_diffrn_ambient_environment N~2~
_diffrn_ambient_temperature 100(2)
_diffrn_detector HPA
_diffrn_detector_area_resol_mean 10.0
_diffrn_detector_type 'HyPix Arc150'
_diffrn_measured_fraction_theta_full 0.997
_diffrn_measured_fraction_theta_max 0.950
_diffrn_measurement_details
;
 List of Runs (angles in degrees, time in seconds):
 --------------------------------------------------------------------------
  1  \w     43.00  69.00   0.50    0.12    --   84.34 -95.00 120.00   52
  2  \w     17.00  55.00   0.50    0.12    --   58.45-117.00 -38.00   76
  3  \w     37.00  84.00   0.50    0.12    --   76.32 -95.00  30.00   94
  4  \w     31.00  58.00   0.50    0.12    --   58.45 -95.00  30.00   54
  5  \w   -126.00 -42.00   0.50    0.12    --  -76.37 -15.00 -60.00  168
  6  \w     36.00  98.00   0.50    0.12    --   76.32-117.00 -38.00  124
  7  \w    -92.00 -37.00   0.50    0.12    --  -76.37 112.00-150.00  110
  8  \w     44.00  69.00   0.50    0.12    --   84.34-117.00 -38.00   50
  9  \w     39.00 106.00   0.50    0.12    --   58.45  15.00-180.00  134
 10  \w     62.00  90.00   0.50    0.12    --   84.34 -95.00   0.00   56
 11  \w     80.00 125.00   0.50    0.12    --   76.32  15.00 -60.00   90
 12  \w     27.00  52.00   0.50    0.12    --   58.45 -95.00-120.00   50
 13  \w     45.00  92.00   0.50    0.12    --   84.34 -95.00  60.00   94
 14  \w    -55.00 -26.00   0.50    0.12    --  -60.36 117.00  48.00   58
 15  \w     66.00  92.00   0.50    0.12    --   84.34 -95.00 -30.00   52
 16  \w    -85.00 -60.00   0.50    0.12    --  -76.37 117.00  48.00   50
 17  \w     34.00  59.00   0.50    0.12    --   71.26-117.00 -38.00   50
 18  \w     66.00  92.00   0.50    0.12    --   84.34 -95.00  30.00   52
 19  \w    -57.00 -31.00   0.50    0.12    --  -76.37 117.00  48.00   52
 20  \w    -82.00 -57.00   0.50    0.12    --  -69.85 117.00  48.00   50
 21  \w     42.00  81.00   0.50    0.12    --   58.45  15.00  60.00   78
 22  \w     51.00 134.00   0.50    0.12    --   84.34  15.00  90.00  166
 23  \w     57.00  92.00   0.50    0.12    --   84.34 -95.00 -60.00   70
 24  \w     49.00  75.00   0.50    0.12    --   76.32  15.00 -60.00   52
 25  \w     36.00  62.00   0.50    0.12    --   76.32 -95.00 150.00   52
;
_diffrn_measurement_device 'four-circle diffractometer'
_diffrn_measurement_device_type 'Rigaku XtaLAB Synergy-R'
_diffrn_measurement_method '\w scans'
_diffrn_orient_matrix_type
;
 CrysAlisPro convention (1999,Acta A55,543-557)
;
_diffrn_orient_matrix_UB_11 0.0017607000
_diffrn_orient_matrix_UB_12 0.1652865000
_diffrn_orient_matrix_UB_13 -0.0165427000
_diffrn_orient_matrix_UB_21 0.0955729000
_diffrn_orient_matrix_UB_22 0.0143123000
_diffrn_orient_matrix_UB_23 0.0571345000
_diffrn_orient_matrix_UB_31 0.0665241000
_diffrn_orient_matrix_UB_32 -0.0244758000
_diffrn_orient_matrix_UB_33 -0.0793299000
_diffrn_radiation_monochromator 'multi-layer mirror'
_diffrn_radiation_probe x-ray
_diffrn_radiation_type CuK\a
_diffrn_radiation_wavelength 1.54184
_diffrn_radiation_xray_symbol K-L~2,3~
_diffrn_reflns_av_R_equivalents 0.0266
_diffrn_reflns_av_unetI/netI 0.0283
_diffrn_reflns_Laue_measured_fraction_full 0.997
_diffrn_reflns_Laue_measured_fraction_max 0.950
_diffrn_reflns_limit_h_max 16
_diffrn_reflns_limit_h_min -14
_diffrn_reflns_limit_k_max 10
_diffrn_reflns_limit_k_min -11
_diffrn_reflns_limit_l_max 15
_diffrn_reflns_limit_l_min -19
_diffrn_reflns_number 14109
_diffrn_reflns_point_group_measured_fraction_full 0.997
_diffrn_reflns_point_group_measured_fraction_max 0.950
_diffrn_reflns_theta_full 67.684
_diffrn_reflns_theta_max 74.719
_diffrn_reflns_theta_min 4.363
_diffrn_source 'rotating-anode X-ray tube'
_diffrn_source_type 'PhotonJet-R X-ray Source'
_exptl_absorpt_coefficient_mu 0.571
_exptl_absorpt_correction_T_max 1.000
_exptl_absorpt_correction_T_min 0.863
_exptl_absorpt_correction_type gaussian
_exptl_absorpt_process_details
;
 CrysAlisPro 1.171.43.63a (Rigaku Oxford Diffraction, 2023) Numerical 
 absorption correction based on gaussian integration over a multifaceted 
 crystal model Empirical absorption correction using spherical harmonics, 
 implemented in SCALE3 ABSPACK scaling algorithm.
;
_exptl_crystal_colour red
_exptl_crystal_density_diffrn 1.260
_exptl_crystal_description block
_exptl_crystal_F_000 752
_exptl_crystal_preparation
;
 For data collection the crystal was immersed in a film of perfluoropolyether 
 oil, mounted on a polyimide loop and transferred to stream of cold nitrogen 
 (Oxford Cryostream 800).
;
_exptl_crystal_size_max 0.120
_exptl_crystal_size_mid 0.110
_exptl_crystal_size_min 0.080
_refine_diff_density_max 0.178
_refine_diff_density_min -0.270
_refine_diff_density_rms 0.041
_refine_ls_extinction_method none
_refine_ls_goodness_of_fit_ref 1.023
_refine_ls_hydrogen_treatment constr
_refine_ls_matrix_type full
_refine_ls_number_parameters 253
_refine_ls_number_reflns 3684
_refine_ls_number_restraints 0
_refine_ls_restrained_S_all 1.023
_refine_ls_R_factor_all 0.0559
_refine_ls_R_factor_gt 0.0438
_refine_ls_shift/su_max 0.000
_refine_ls_shift/su_mean 0.000
_refine_ls_structure_factor_coef Fsqd
_refine_ls_weighting_details
;
 w=1/[\s^2^(Fo^2^)+(0.0672P)^2^+0.4659P] where P=(Fo^2^+2Fc^2^)/3
;
_refine_ls_weighting_scheme calc
_refine_ls_wR_factor_gt 0.1139
_refine_ls_wR_factor_ref 0.1217
_reflns_Friedel_coverage 0.000
_reflns_number_gt 2952
_reflns_number_total 3684
_reflns_threshold_expression 'I > 2\s(I)'
_cod_data_source_file d5sc08526h2.cif
_cod_data_source_block 2Ph
_cod_original_sg_symbol_H-M 'P 21/n'
_cod_database_code 1576375
_shelx_shelxl_version_number 2018/3
_shelx_space_group_comment
;
 The symmetry employed for this shelxl refinement is uniquely defined by the 
 following loop, which should always be used as a source of symmetry 
 information in preference to the above space-group names. They are only 
 intended as comments.
;
_shelx_estimated_absorpt_t_min 0.935
_shelx_estimated_absorpt_t_max 0.956

loop_
_space_group_symop_operation_xyz
'x, y, z'
'-x+1/2, y+1/2, -z+1/2'
'-x, -y, -z'
'x-1/2, -y-1/2, z-1/2'

loop_
_atom_site_label
_atom_site_type_symbol
_atom_site_fract_x
_atom_site_fract_y
_atom_site_fract_z
_atom_site_U_iso_or_equiv
_atom_site_adp_type
_atom_site_occupancy
_atom_site_site_symmetry_order
_atom_site_calc_flag
_atom_site_refinement_flags_posn
_atom_site_refinement_flags_adp
_atom_site_refinement_flags_occupancy
_atom_site_disorder_assembly
_atom_site_disorder_group
C1_1 C 0.64145(11) 0.48514(17) 0.67538(9) 0.0277(3) Uani 1 1 d . . . . .
B1_1 B 0.69689(13) 0.5432(2) 0.53176(11) 0.0284(4) Uani 1 1 d . . . . .
O1_1 O 0.69531(7) 0.56940(12) 0.61912(6) 0.0290(3) Uani 1 1 d . . . . .
C2_1 C 0.58269(10) 0.37254(17) 0.64832(9) 0.0266(3) Uani 1 1 d . . . . .
C3_1 C 0.57471(11) 0.33668(17) 0.55651(9) 0.0275(3) Uani 1 1 d . . . . .
C4_1 C 0.51258(11) 0.22379(18) 0.52618(10) 0.0311(4) Uani 1 1 d . . . . .
H4_1 H 0.472588 0.170415 0.565530 0.037 Uiso 1 1 calc R U . . .
C5_1 C 0.50887(13) 0.18925(19) 0.43954(10) 0.0351(4) Uani 1 1 d . . . . .
H5_1 H 0.465347 0.113754 0.419776 0.042 Uiso 1 1 calc R U . . .
C6_1 C 0.56857(13) 0.2644(2) 0.38094(10) 0.0358(4) Uani 1 1 d . . . . .
H6_1 H 0.567671 0.238091 0.321821 0.043 Uiso 1 1 calc R U . . .
C7_1 C 0.62877(12) 0.37712(18) 0.40958(10) 0.0310(3) Uani 1 1 d . . . . .
H7_1 H 0.668848 0.428687 0.369466 0.037 Uiso 1 1 calc R U . . .
C8_1 C 0.63233(11) 0.41772(17) 0.49694(9) 0.0274(3) Uani 1 1 d . . . . .
C1_2 C 0.77325(11) 0.64050(18) 0.48162(9) 0.0287(3) Uani 1 1 d . . . . .
C2_2 C 0.74979(12) 0.70978(18) 0.40352(10) 0.0313(4) Uani 1 1 d . . . . .
H2_2 H 0.684650 0.696719 0.378223 0.038 Uiso 1 1 calc R U . . .
C3_2 C 0.81992(12) 0.79712(19) 0.36240(10) 0.0347(4) Uani 1 1 d . . . . .
H3_2 H 0.801933 0.845118 0.310265 0.042 Uiso 1 1 calc R U . . .
C4_2 C 0.91614(12) 0.8144(2) 0.39731(11) 0.0371(4) Uani 1 1 d . . . . .
H4_2 H 0.964224 0.874031 0.369215 0.045 Uiso 1 1 calc R U . . .
C5_2 C 0.94178(12) 0.7442(2) 0.47339(11) 0.0368(4) Uani 1 1 d . . . . .
H5_2 H 1.008112 0.754040 0.496846 0.044 Uiso 1 1 calc R U . . .
C6_2 C 0.87128(12) 0.66012(19) 0.51524(10) 0.0328(4) Uani 1 1 d . . . . .
H6_2 H 0.889559 0.614447 0.568029 0.039 Uiso 1 1 calc R U . . .
C1_3 C 0.65967(11) 0.53554(18) 0.76497(9) 0.0286(3) Uani 1 1 d . . . . .
C2_3 C 0.65771(11) 0.68537(18) 0.78136(10) 0.0307(3) Uani 1 1 d . . . . .
H2_3 H 0.642436 0.751401 0.735988 0.037 Uiso 1 1 calc R U . . .
C3_3 C 0.67793(11) 0.7378(2) 0.86338(10) 0.0336(4) Uani 1 1 d . . . . .
H3_3 H 0.674773 0.839461 0.874284 0.040 Uiso 1 1 calc R U . . .
C4_3 C 0.70269(12) 0.6430(2) 0.92944(10) 0.0360(4) Uani 1 1 d . . . . .
H4_3 H 0.717624 0.679415 0.985395 0.043 Uiso 1 1 calc R U . . .
C5_3 C 0.70565(12) 0.4948(2) 0.91374(10) 0.0346(4) Uani 1 1 d . . . . .
H5_3 H 0.722973 0.429569 0.958994 0.041 Uiso 1 1 calc R U . . .
C6_3 C 0.68334(11) 0.44098(19) 0.83196(10) 0.0321(4) Uani 1 1 d . . . . .
H6_3 H 0.684324 0.339011 0.821914 0.039 Uiso 1 1 calc R U . . .
C1_4 C 0.52509(11) 0.28371(17) 0.71153(9) 0.0275(3) Uani 1 1 d . . . . .
C2_4 C 0.44696(11) 0.34574(19) 0.75866(9) 0.0294(3) Uani 1 1 d . . . . .
H2_4 H 0.431310 0.445978 0.751644 0.035 Uiso 1 1 calc R U . . .
C3_4 C 0.39182(12) 0.2615(2) 0.81591(10) 0.0361(4) Uani 1 1 d . . . . .
H3_4 H 0.338530 0.304310 0.847574 0.043 Uiso 1 1 calc R U . . .
C4_4 C 0.41435(12) 0.1161(2) 0.82678(10) 0.0384(4) Uani 1 1 d . . . . .
H4_4 H 0.376279 0.058741 0.865578 0.046 Uiso 1 1 calc R U . . .
C5_4 C 0.49273(12) 0.0535(2) 0.78101(10) 0.0354(4) Uani 1 1 d . . . . .
H5_4 H 0.508525 -0.046567 0.788697 0.042 Uiso 1 1 calc R U . . .
C6_4 C 0.54794(12) 0.13733(18) 0.72400(10) 0.0313(3) Uani 1 1 d . . . . .
H6_4 H 0.601870 0.094342 0.693197 0.038 Uiso 1 1 calc R U . . .

loop_
_atom_site_aniso_label
_atom_site_aniso_U_11
_atom_site_aniso_U_22
_atom_site_aniso_U_33
_atom_site_aniso_U_23
_atom_site_aniso_U_13
_atom_site_aniso_U_12
C1_1 0.0271(7) 0.0269(8) 0.0292(7) 0.0036(6) 0.0065(6) 0.0003(6)
B1_1 0.0297(8) 0.0292(9) 0.0264(8) 0.0006(7) 0.0009(6) 0.0062(7)
O1_1 0.0313(5) 0.0290(6) 0.0269(5) 0.0008(5) 0.0054(4) -0.0028(4)
C2_1 0.0255(7) 0.0267(8) 0.0276(7) 0.0016(6) 0.0039(6) 0.0023(6)
C3_1 0.0265(7) 0.0269(8) 0.0290(7) 0.0017(6) 0.0021(6) 0.0050(6)
C4_1 0.0313(8) 0.0316(9) 0.0304(8) 0.0030(7) 0.0020(6) 0.0009(6)
C5_1 0.0392(8) 0.0307(9) 0.0353(8) -0.0008(7) -0.0041(7) -0.0032(7)
C6_1 0.0435(9) 0.0368(10) 0.0270(8) -0.0010(7) -0.0001(7) 0.0008(7)
C7_1 0.0348(8) 0.0307(9) 0.0274(7) 0.0019(7) 0.0024(6) 0.0012(6)
C8_1 0.0282(7) 0.0276(8) 0.0265(7) 0.0028(6) 0.0031(5) 0.0049(6)
C1_2 0.0310(7) 0.0276(8) 0.0275(7) -0.0027(6) 0.0036(6) 0.0023(6)
C2_2 0.0316(8) 0.0341(9) 0.0282(7) -0.0007(7) 0.0006(6) 0.0040(7)
C3_2 0.0348(8) 0.0374(10) 0.0319(8) 0.0057(7) 0.0048(6) 0.0034(7)
C4_2 0.0343(8) 0.0397(10) 0.0376(9) 0.0061(8) 0.0092(7) -0.0010(7)
C5_2 0.0290(8) 0.0433(10) 0.0382(9) 0.0023(8) 0.0024(6) 0.0002(7)
C6_2 0.0340(8) 0.0354(9) 0.0291(7) 0.0018(7) 0.0008(6) 0.0039(7)
C1_3 0.0241(7) 0.0310(9) 0.0307(8) -0.0025(6) 0.0051(6) -0.0049(6)
C2_3 0.0276(7) 0.0319(9) 0.0326(8) 0.0007(7) 0.0040(6) -0.0020(6)
C3_3 0.0313(8) 0.0333(9) 0.0361(8) -0.0068(7) 0.0067(6) -0.0063(7)
C4_3 0.0346(8) 0.0425(10) 0.0311(8) -0.0066(7) 0.0061(6) -0.0104(7)
C5_3 0.0353(8) 0.0387(10) 0.0297(8) 0.0007(7) 0.0016(6) -0.0073(7)
C6_3 0.0330(8) 0.0311(9) 0.0324(8) -0.0003(7) 0.0031(6) -0.0051(7)
C1_4 0.0286(7) 0.0288(8) 0.0252(7) -0.0008(6) 0.0014(6) -0.0038(6)
C2_4 0.0295(7) 0.0314(9) 0.0272(7) -0.0009(6) 0.0010(6) -0.0003(6)
C3_4 0.0302(8) 0.0492(11) 0.0289(8) 0.0015(7) 0.0043(6) -0.0049(7)
C4_4 0.0371(8) 0.0461(11) 0.0320(8) 0.0084(8) -0.0003(7) -0.0149(8)
C5_4 0.0415(9) 0.0298(9) 0.0347(8) 0.0044(7) -0.0049(7) -0.0084(7)
C6_4 0.0332(8) 0.0305(9) 0.0303(8) -0.0015(7) -0.0003(6) -0.0021(7)

loop_
_atom_type_symbol
_atom_type_description
_atom_type_scat_dispersion_real
_atom_type_scat_dispersion_imag
_atom_type_scat_source
C C 0.0181 0.0091 'International Tables Vol C Tables 4.2.6.8 and 6.1.1.4'
H H 0.0000 0.0000 'International Tables Vol C Tables 4.2.6.8 and 6.1.1.4'
B B 0.0090 0.0039 'International Tables Vol C Tables 4.2.6.8 and 6.1.1.4'
O O 0.0492 0.0322 'International Tables Vol C Tables 4.2.6.8 and 6.1.1.4'

loop_
_exptl_crystal_face_index_h
_exptl_crystal_face_index_k
_exptl_crystal_face_index_l
_exptl_crystal_face_perp_dist
1 0 0 0.0684
-1 0 0 0.0527
-2 0 -1 0.0489
-1 0 -1 0.0487
1 0 1 0.0579
2 -1 1 0.0561
-2 1 0 0.0443
2 -1 0 0.0575
0 1 -1 0.0418
0 -1 1 0.0363
-1 0 2 0.0437
1 0 -2 0.0513
1 -1 -1 0.0579
-1 1 1 0.0462
-1 -2 1 0.0465
2 2 -1 0.0375
0 1 1 0.0326
1 0 2 0.0501
-1 0 -2 0.0513
0 0 1 0.0349
0 0 -1 0.0519

loop_
_geom_angle_atom_site_label_1
_geom_angle_atom_site_label_2
_geom_angle_atom_site_label_3
_geom_angle
_geom_angle_site_symmetry_1
_geom_angle_site_symmetry_3
_geom_angle_publ_flag
C2_1 C1_1 O1_1 122.13(13) . . ?
C2_1 C1_1 C1_3 127.88(13) . . ?
O1_1 C1_1 C1_3 109.98(13) . . ?
O1_1 B1_1 C8_1 117.68(14) . . ?
O1_1 B1_1 C1_2 114.11(14) . . ?
C8_1 B1_1 C1_2 128.00(13) . . ?
C1_1 O1_1 B1_1 122.85(13) . . ?
C1_1 C2_1 C3_1 120.42(13) . . ?
C1_1 C2_1 C1_4 120.51(13) . . ?
C3_1 C2_1 C1_4 119.07(13) . . ?
C4_1 C3_1 C8_1 119.15(14) . . ?
C4_1 C3_1 C2_1 121.88(13) . . ?
C8_1 C3_1 C2_1 118.97(14) . . ?
C5_1 C4_1 C3_1 120.70(14) . . ?
C5_1 C4_1 H4_1 119.7 . . ?
C3_1 C4_1 H4_1 119.7 . . ?
C4_1 C5_1 C6_1 120.52(15) . . ?
C4_1 C5_1 H5_1 119.7 . . ?
C6_1 C5_1 H5_1 119.7 . . ?
C7_1 C6_1 C5_1 119.41(15) . . ?
C7_1 C6_1 H6_1 120.3 . . ?
C5_1 C6_1 H6_1 120.3 . . ?
C6_1 C7_1 C8_1 121.54(14) . . ?
C6_1 C7_1 H7_1 119.2 . . ?
C8_1 C7_1 H7_1 119.2 . . ?
C7_1 C8_1 C3_1 118.59(14) . . ?
C7_1 C8_1 B1_1 123.54(14) . . ?
C3_1 C8_1 B1_1 117.85(13) . . ?
C2_2 C1_2 C6_2 117.20(14) . . ?
C2_2 C1_2 B1_1 123.63(14) . . ?
C6_2 C1_2 B1_1 119.17(14) . . ?
C3_2 C2_2 C1_2 121.28(15) . . ?
C3_2 C2_2 H2_2 119.4 . . ?
C1_2 C2_2 H2_2 119.4 . . ?
C4_2 C3_2 C2_2 120.09(15) . . ?
C4_2 C3_2 H3_2 120.0 . . ?
C2_2 C3_2 H3_2 120.0 . . ?
C5_2 C4_2 C3_2 119.63(15) . . ?
C5_2 C4_2 H4_2 120.2 . . ?
C3_2 C4_2 H4_2 120.2 . . ?
C6_2 C5_2 C4_2 120.22(15) . . ?
C6_2 C5_2 H5_2 119.9 . . ?
C4_2 C5_2 H5_2 119.9 . . ?
C5_2 C6_2 C1_2 121.54(15) . . ?
C5_2 C6_2 H6_2 119.2 . . ?
C1_2 C6_2 H6_2 119.2 . . ?
C6_3 C1_3 C2_3 118.90(14) . . ?
C6_3 C1_3 C1_1 122.70(15) . . ?
C2_3 C1_3 C1_1 118.32(14) . . ?
C3_3 C2_3 C1_3 120.38(15) . . ?
C3_3 C2_3 H2_3 119.8 . . ?
C1_3 C2_3 H2_3 119.8 . . ?
C4_3 C3_3 C2_3 120.30(16) . . ?
C4_3 C3_3 H3_3 119.8 . . ?
C2_3 C3_3 H3_3 119.8 . . ?
C3_3 C4_3 C5_3 119.75(15) . . ?
C3_3 C4_3 H4_3 120.1 . . ?
C5_3 C4_3 H4_3 120.1 . . ?
C4_3 C5_3 C6_3 120.31(16) . . ?
C4_3 C5_3 H5_3 119.8 . . ?
C6_3 C5_3 H5_3 119.8 . . ?
C1_3 C6_3 C5_3 120.33(16) . . ?
C1_3 C6_3 H6_3 119.8 . . ?
C5_3 C6_3 H6_3 119.8 . . ?
C6_4 C1_4 C2_4 118.86(14) . . ?
C6_4 C1_4 C2_1 120.54(13) . . ?
C2_4 C1_4 C2_1 120.60(14) . . ?
C3_4 C2_4 C1_4 120.35(16) . . ?
C3_4 C2_4 H2_4 119.8 . . ?
C1_4 C2_4 H2_4 119.8 . . ?
C4_4 C3_4 C2_4 120.20(15) . . ?
C4_4 C3_4 H3_4 119.9 . . ?
C2_4 C3_4 H3_4 119.9 . . ?
C3_4 C4_4 C5_4 120.01(15) . . ?
C3_4 C4_4 H4_4 120.0 . . ?
C5_4 C4_4 H4_4 120.0 . . ?
C6_4 C5_4 C4_4 119.91(16) . . ?
C6_4 C5_4 H5_4 120.0 . . ?
C4_4 C5_4 H5_4 120.0 . . ?
C5_4 C6_4 C1_4 120.67(15) . . ?
C5_4 C6_4 H6_4 119.7 . . ?
C1_4 C6_4 H6_4 119.7 . . ?

loop_
_geom_bond_atom_site_label_1
_geom_bond_atom_site_label_2
_geom_bond_distance
_geom_bond_site_symmetry_2
_geom_bond_publ_flag
C1_1 C2_1 1.358(2) . ?
C1_1 O1_1 1.3738(17) . ?
C1_1 C1_3 1.484(2) . ?
B1_1 O1_1 1.3790(19) . ?
B1_1 C8_1 1.530(2) . ?
B1_1 C1_2 1.564(2) . ?
C2_1 C3_1 1.467(2) . ?
C2_1 C1_4 1.493(2) . ?
C3_1 C4_1 1.401(2) . ?
C3_1 C8_1 1.418(2) . ?
C4_1 C5_1 1.383(2) . ?
C4_1 H4_1 0.9500 . ?
C5_1 C6_1 1.396(2) . ?
C5_1 H5_1 0.9500 . ?
C6_1 C7_1 1.377(2) . ?
C6_1 H6_1 0.9500 . ?
C7_1 C8_1 1.408(2) . ?
C7_1 H7_1 0.9500 . ?
C1_2 C2_2 1.402(2) . ?
C1_2 C6_2 1.403(2) . ?
C2_2 C3_2 1.388(2) . ?
C2_2 H2_2 0.9500 . ?
C3_2 C4_2 1.386(2) . ?
C3_2 H3_2 0.9500 . ?
C4_2 C5_2 1.385(2) . ?
C4_2 H4_2 0.9500 . ?
C5_2 C6_2 1.380(2) . ?
C5_2 H5_2 0.9500 . ?
C6_2 H6_2 0.9500 . ?
C1_3 C6_3 1.389(2) . ?
C1_3 C2_3 1.400(2) . ?
C2_3 C3_3 1.386(2) . ?
C2_3 H2_3 0.9500 . ?
C3_3 C4_3 1.383(2) . ?
C3_3 H3_3 0.9500 . ?
C4_3 C5_3 1.384(3) . ?
C4_3 H4_3 0.9500 . ?
C5_3 C6_3 1.392(2) . ?
C5_3 H5_3 0.9500 . ?
C6_3 H6_3 0.9500 . ?
C1_4 C6_4 1.392(2) . ?
C1_4 C2_4 1.396(2) . ?
C2_4 C3_4 1.393(2) . ?
C2_4 H2_4 0.9500 . ?
C3_4 C4_4 1.379(3) . ?
C3_4 H3_4 0.9500 . ?
C4_4 C5_4 1.389(2) . ?
C4_4 H4_4 0.9500 . ?
C5_4 C6_4 1.389(2) . ?
C5_4 H5_4 0.9500 . ?
C6_4 H6_4 0.9500 . ?

loop_
_geom_torsion_atom_site_label_1
_geom_torsion_atom_site_label_2
_geom_torsion_atom_site_label_3
_geom_torsion_atom_site_label_4
_geom_torsion
_geom_torsion_site_symmetry_1
_geom_torsion_site_symmetry_2
_geom_torsion_site_symmetry_3
_geom_torsion_site_symmetry_4
_geom_torsion_publ_flag
C2_1 C1_1 O1_1 B1_1 -2.4(2) . . . . ?
C1_3 C1_1 O1_1 B1_1 176.75(13) . . . . ?
C8_1 B1_1 O1_1 C1_1 2.2(2) . . . . ?
C1_2 B1_1 O1_1 C1_1 -172.94(13) . . . . ?
O1_1 C1_1 C2_1 C3_1 0.0(2) . . . . ?
C1_3 C1_1 C2_1 C3_1 -179.03(14) . . . . ?
O1_1 C1_1 C2_1 C1_4 -179.86(13) . . . . ?
C1_3 C1_1 C2_1 C1_4 1.1(2) . . . . ?
C1_1 C2_1 C3_1 C4_1 -178.20(14) . . . . ?
C1_4 C2_1 C3_1 C4_1 1.6(2) . . . . ?
C1_1 C2_1 C3_1 C8_1 2.4(2) . . . . ?
C1_4 C2_1 C3_1 C8_1 -177.71(13) . . . . ?
C8_1 C3_1 C4_1 C5_1 1.4(2) . . . . ?
C2_1 C3_1 C4_1 C5_1 -177.95(14) . . . . ?
C3_1 C4_1 C5_1 C6_1 1.3(2) . . . . ?
C4_1 C5_1 C6_1 C7_1 -2.3(3) . . . . ?
C5_1 C6_1 C7_1 C8_1 0.6(3) . . . . ?
C6_1 C7_1 C8_1 C3_1 2.1(2) . . . . ?
C6_1 C7_1 C8_1 B1_1 -179.20(15) . . . . ?
C4_1 C3_1 C8_1 C7_1 -3.0(2) . . . . ?
C2_1 C3_1 C8_1 C7_1 176.34(13) . . . . ?
C4_1 C3_1 C8_1 B1_1 178.17(14) . . . . ?
C2_1 C3_1 C8_1 B1_1 -2.5(2) . . . . ?
O1_1 B1_1 C8_1 C7_1 -178.50(14) . . . . ?
C1_2 B1_1 C8_1 C7_1 -4.1(3) . . . . ?
O1_1 B1_1 C8_1 C3_1 0.2(2) . . . . ?
C1_2 B1_1 C8_1 C3_1 174.65(14) . . . . ?
O1_1 B1_1 C1_2 C2_2 -135.36(15) . . . . ?
C8_1 B1_1 C1_2 C2_2 50.1(2) . . . . ?
O1_1 B1_1 C1_2 C6_2 45.1(2) . . . . ?
C8_1 B1_1 C1_2 C6_2 -129.48(17) . . . . ?
C6_2 C1_2 C2_2 C3_2 -1.6(2) . . . . ?
B1_1 C1_2 C2_2 C3_2 178.85(15) . . . . ?
C1_2 C2_2 C3_2 C4_2 1.6(2) . . . . ?
C2_2 C3_2 C4_2 C5_2 -0.1(3) . . . . ?
C3_2 C4_2 C5_2 C6_2 -1.4(3) . . . . ?
C4_2 C5_2 C6_2 C1_2 1.4(3) . . . . ?
C2_2 C1_2 C6_2 C5_2 0.1(2) . . . . ?
B1_1 C1_2 C6_2 C5_2 179.67(15) . . . . ?
C2_1 C1_1 C1_3 C6_3 46.9(2) . . . . ?
O1_1 C1_1 C1_3 C6_3 -132.21(14) . . . . ?
C2_1 C1_1 C1_3 C2_3 -136.32(17) . . . . ?
O1_1 C1_1 C1_3 C2_3 44.56(17) . . . . ?
C6_3 C1_3 C2_3 C3_3 -0.8(2) . . . . ?
C1_1 C1_3 C2_3 C3_3 -177.65(13) . . . . ?
C1_3 C2_3 C3_3 C4_3 1.6(2) . . . . ?
C2_3 C3_3 C4_3 C5_3 -1.1(2) . . . . ?
C3_3 C4_3 C5_3 C6_3 -0.3(2) . . . . ?
C2_3 C1_3 C6_3 C5_3 -0.6(2) . . . . ?
C1_1 C1_3 C6_3 C5_3 176.15(13) . . . . ?
C4_3 C5_3 C6_3 C1_3 1.1(2) . . . . ?
C1_1 C2_1 C1_4 C6_4 -114.96(17) . . . . ?
C3_1 C2_1 C1_4 C6_4 65.19(19) . . . . ?
C1_1 C2_1 C1_4 C2_4 65.5(2) . . . . ?
C3_1 C2_1 C1_4 C2_4 -114.35(16) . . . . ?
C6_4 C1_4 C2_4 C3_4 -1.2(2) . . . . ?
C2_1 C1_4 C2_4 C3_4 178.37(14) . . . . ?
C1_4 C2_4 C3_4 C4_4 0.3(2) . . . . ?
C2_4 C3_4 C4_4 C5_4 0.5(2) . . . . ?
C3_4 C4_4 C5_4 C6_4 -0.3(2) . . . . ?
C4_4 C5_4 C6_4 C1_4 -0.6(2) . . . . ?
C2_4 C1_4 C6_4 C5_4 1.3(2) . . . . ?
C2_1 C1_4 C6_4 C5_4 -178.24(14) . . . . ?
